data_1503149
loop_
_publ_author_name
'Zeika, Olaf'
'Li, Yongjun'
'Jockusch, Steffen'
'Parkin, Gerard'
'Sattler, Aaron'
'Sattler, Wesley'
'Turro, Nicholas J.'

_publ_section_title
;
 Synthesis of polynitroxides based on nucleophilic aromatic substitution.
;
_journal_issue 16
_journal_name_full 'Organic letters'
_journal_page_first 3696
_journal_page_last 3699
_journal_paper_doi 10.1021/ol101529u
_journal_volume 12
_journal_year 2010
_chemical_formula_sum 'C42 H68 N6 O8'
_chemical_formula_weight 785.02
_chemical_name_systematic
; 
 ? 
;
_space_group_IT_number 15
_symmetry_cell_setting monoclinic
_symmetry_space_group_name_Hall '-C 2yc'
_symmetry_space_group_name_H-M 'C 1 2/c 1'
_atom_sites_solution_hydrogens geom
_atom_sites_solution_primary direct
_atom_sites_solution_secondary difmap
_audit_creation_method SHELXL-97
_cell_angle_alpha 90.00
_cell_angle_beta 124.0070(10)
_cell_angle_gamma 90.00
_cell_formula_units_Z 4
_cell_length_a 28.068(2)
_cell_length_b 11.6716(10)
_cell_length_c 16.1222(14)
_cell_measurement_reflns_used 9945
_cell_measurement_temperature 125(2)
_cell_measurement_theta_max 30.59
_cell_measurement_theta_min 2.53
_cell_volume 4378.3(6)
_computing_cell_refinement 'Bruker SAINT'
_computing_data_collection 'Bruker APEX2'
_computing_data_reduction 'Bruker SAINT'
_computing_molecular_graphics 'Bruker SHELXTL'
_computing_publication_material 'Bruker SHELXTL'
_computing_structure_refinement 'SHELXL-97 (Sheldrick, 2008)'
_computing_structure_solution 'SHELXS-97 (Sheldrick, 2008)'
_diffrn_ambient_temperature 125(2)
_diffrn_measured_fraction_theta_full 0.998
_diffrn_measured_fraction_theta_max 0.998
_diffrn_measurement_device_type 'Bruker APEX-II CCD'
_diffrn_measurement_method '\f and \w scans'
_diffrn_radiation_monochromator graphite
_diffrn_radiation_source 'fine-focus sealed tube'
_diffrn_radiation_type MoK\a
_diffrn_radiation_wavelength 0.71073
_diffrn_reflns_av_R_equivalents 0.0387
_diffrn_reflns_av_sigmaI/netI 0.0291
_diffrn_reflns_limit_h_max 40
_diffrn_reflns_limit_h_min -40
_diffrn_reflns_limit_k_max 16
_diffrn_reflns_limit_k_min -16
_diffrn_reflns_limit_l_max 23
_diffrn_reflns_limit_l_min -23
_diffrn_reflns_number 34828
_diffrn_reflns_theta_full 30.59
_diffrn_reflns_theta_max 30.59
_diffrn_reflns_theta_min 1.75
_exptl_absorpt_coefficient_mu 0.083
_exptl_absorpt_correction_T_max 0.9869
_exptl_absorpt_correction_T_min 0.9733
_exptl_absorpt_correction_type empirical
_exptl_absorpt_process_details SADABS
_exptl_crystal_colour ORANGE
_exptl_crystal_density_diffrn 1.191
_exptl_crystal_density_method 'not measured'
_exptl_crystal_description BLOCK
_exptl_crystal_F_000 1704
_exptl_crystal_size_max 0.33
_exptl_crystal_size_mid 0.16
_exptl_crystal_size_min 0.16
_refine_diff_density_max 0.457
_refine_diff_density_min -0.214
_refine_diff_density_rms 0.045
_refine_ls_extinction_method none
_refine_ls_goodness_of_fit_ref 1.018
_refine_ls_hydrogen_treatment constr
_refine_ls_matrix_type full
_refine_ls_number_parameters 263
_refine_ls_number_reflns 6726
_refine_ls_number_restraints 0
_refine_ls_restrained_S_all 1.018
_refine_ls_R_factor_all 0.0558
_refine_ls_R_factor_gt 0.0412
_refine_ls_shift/su_max 0.001
_refine_ls_shift/su_mean 0.000
_refine_ls_structure_factor_coef Fsqd
_refine_ls_weighting_details 'calc w=1/[\s^2^(Fo^2^)+(0.0586P)^2^+1.9367P] where P=(Fo^2^+2Fc^2^)/3'
_refine_ls_weighting_scheme calc
_refine_ls_wR_factor_gt 0.1046
_refine_ls_wR_factor_ref 0.1145
_reflns_number_gt 5332
_reflns_number_total 6726
_reflns_threshold_expression >2sigma(I)
_cod_data_source_file ol101529u_si_002.cif
_cod_data_source_block ol4s10
_cod_depositor_comments
;
The following automatic conversions were performed:

'_symmetry_cell_setting' value 'Monoclinic' changed to 'monoclinic'
according to /home/saulius/struct/CIF-dictionaries/cif_core.dic
dictionary named 'cif_core.dic' version 2.4.2 from
2011-04-26.

'_exptl_absorpt_correction_type' value 'EMPIRICAL'
changed to 'empirical' according to
/home/saulius/struct/CIF-dictionaries/cif_core.dic dictionary named
'cif_core.dic' version 2.4.2 from
2011-04-26.

'_refine_ls_hydrogen_treatment' value 'CONSTR' changed
to 'constr' according to
/home/saulius/struct/CIF-dictionaries/cif_core.dic dictionary named
'cif_core.dic' version 2.4.2 from 2011-04-26.

Automatic conversion script
Id: cif_fix_values 1715 2011-07-08 13:25:40Z adriana 
;
_cod_original_cell_volume 4378.3(7)
_cod_original_sg_symbol_H-M C2/c
_cod_database_code 1503149

loop_
_symmetry_equiv_pos_as_xyz
'x, y, z'
'-x, y, -z+1/2'
'x+1/2, y+1/2, z'
'-x+1/2, y+1/2, -z+1/2'
'-x, -y, -z'
'x, -y, z-1/2'
'-x+1/2, -y+1/2, -z'
'x+1/2, -y+1/2, z-1/2'

loop_
_atom_site_label
_atom_site_type_symbol
_atom_site_fract_x
_atom_site_fract_y
_atom_site_fract_z
_atom_site_U_iso_or_equiv
_atom_site_adp_type
_atom_site_occupancy
_atom_site_symmetry_multiplicity
_atom_site_calc_flag
_atom_site_refinement_flags
O11 O 0.09950(3) 0.62142(6) 0.32843(5) 0.01837(15) Uani 1 1 d .
O12 O 0.14721(3) 1.04412(6) 0.24318(6) 0.02570(17) Uani 1 1 d .
O21 O 0.10224(3) 0.38610(6) 0.33176(5) 0.01832(15) Uani 1 1 d .
O22 O 0.20349(4) 0.27144(8) 0.13387(6) 0.02987(19) Uani 1 1 d .
N1 N 0.0000 0.62285(10) 0.2500 0.0164(2) Uani 1 2 d S
N11 N 0.13733(3) 0.94287(7) 0.26202(6) 0.01762(16) Uani 1 1 d .
N21 N 0.17956(4) 0.29970(8) 0.17950(6) 0.01965(17) Uani 1 1 d .
N31 N 0.0000 0.16498(12) 0.2500 0.0398(4) Uani 1 2 d S
C1 C 0.04893(4) 0.56521(8) 0.28759(7) 0.01600(18) Uani 1 1 d .
C2 C 0.05177(4) 0.44542(8) 0.28960(7) 0.01652(18) Uani 1 1 d .
C3 C 0.0000 0.38662(11) 0.2500 0.0179(3) Uani 1 2 d S
C11 C 0.16180(4) 0.91700(8) 0.36983(7) 0.01711(18) Uani 1 1 d .
C12 C 0.15777(4) 0.78794(8) 0.38234(7) 0.01744(18) Uani 1 1 d .
H12A H 0.1858 0.7473 0.3741 0.021 Uiso 1 1 calc R
H12B H 0.1679 0.7724 0.4508 0.021 Uiso 1 1 calc R
C13 C 0.09808(4) 0.74266(8) 0.30683(7) 0.01592(17) Uani 1 1 d .
H13A H 0.0689 0.7834 0.3133 0.019 Uiso 1 1 calc R
C14 C 0.08492(4) 0.75810(8) 0.20257(7) 0.01736(18) Uani 1 1 d .
H14A H 0.0466 0.7252 0.1533 0.021 Uiso 1 1 calc R
H14B H 0.1136 0.7151 0.1975 0.021 Uiso 1 1 calc R
C15 C 0.08559(4) 0.88396(8) 0.17609(7) 0.01702(18) Uani 1 1 d .
C16 C 0.22512(4) 0.95189(9) 0.43107(8) 0.0223(2) Uani 1 1 d .
H16A H 0.2282 1.0348 0.4256 0.033 Uiso 1 1 calc R
H16B H 0.2451 0.9119 0.4055 0.033 Uiso 1 1 calc R
H16C H 0.2427 0.9313 0.5014 0.033 Uiso 1 1 calc R
C17 C 0.12953(5) 0.98695(9) 0.40458(8) 0.0243(2) Uani 1 1 d .
H17A H 0.1316 1.0686 0.3927 0.036 Uiso 1 1 calc R
H17B H 0.1472 0.9740 0.4762 0.036 Uiso 1 1 calc R
H17C H 0.0892 0.9628 0.3670 0.036 Uiso 1 1 calc R
C18 C 0.08997(5) 0.88971(10) 0.08573(8) 0.0239(2) Uani 1 1 d .
H18A H 0.0901 0.9700 0.0681 0.036 Uiso 1 1 calc R
H18B H 0.0570 0.8503 0.0289 0.036 Uiso 1 1 calc R
H18C H 0.1256 0.8526 0.1024 0.036 Uiso 1 1 calc R
C19 C 0.03136(4) 0.94757(9) 0.15156(8) 0.0228(2) Uani 1 1 d .
H19A H 0.0357 1.0297 0.1447 0.034 Uiso 1 1 calc R
H19B H 0.0257 0.9355 0.2056 0.034 Uiso 1 1 calc R
H19C H -0.0020 0.9182 0.0887 0.034 Uiso 1 1 calc R
C21 C 0.11905(4) 0.34050(10) 0.11485(8) 0.0219(2) Uani 1 1 d .
C22 C 0.09154(4) 0.33971(10) 0.17455(8) 0.0222(2) Uani 1 1 d .
H22A H 0.0547 0.3821 0.1365 0.027 Uiso 1 1 calc R
H22B H 0.0829 0.2596 0.1820 0.027 Uiso 1 1 calc R
C23 C 0.12949(4) 0.39286(8) 0.27700(7) 0.01699(18) Uani 1 1 d .
H23A H 0.1382 0.4744 0.2711 0.020 Uiso 1 1 calc R
C24 C 0.18452(4) 0.32432(8) 0.33671(7) 0.01748(18) Uani 1 1 d .
H24A H 0.1751 0.2441 0.3421 0.021 Uiso 1 1 calc R
H24B H 0.2086 0.3562 0.4052 0.021 Uiso 1 1 calc R
C25 C 0.21870(4) 0.32598(8) 0.28853(7) 0.01794(18) Uani 1 1 d .
C26 C 0.08636(5) 0.25466(12) 0.02910(9) 0.0336(3) Uani 1 1 d .
H26A H 0.0920 0.1772 0.0565 0.050 Uiso 1 1 calc R
H26B H 0.1009 0.2583 -0.0138 0.050 Uiso 1 1 calc R
H26C H 0.0453 0.2735 -0.0104 0.050 Uiso 1 1 calc R
C27 C 0.11744(6) 0.45929(12) 0.07255(9) 0.0334(3) Uani 1 1 d .
H27A H 0.1390 0.4573 0.0413 0.050 Uiso 1 1 calc R
H27B H 0.1348 0.5157 0.1269 0.050 Uiso 1 1 calc R
H27C H 0.0775 0.4808 0.0224 0.050 Uiso 1 1 calc R
C28 C 0.26414(5) 0.23100(10) 0.33525(9) 0.0256(2) Uani 1 1 d .
H28A H 0.2871 0.2334 0.3067 0.038 Uiso 1 1 calc R
H28B H 0.2451 0.1563 0.3212 0.038 Uiso 1 1 calc R
H28C H 0.2893 0.2425 0.4078 0.038 Uiso 1 1 calc R
C29 C 0.24771(5) 0.44227(9) 0.30185(9) 0.0245(2) Uani 1 1 d .
H29A H 0.2646 0.4435 0.2626 0.037 Uiso 1 1 calc R
H29B H 0.2780 0.4540 0.3727 0.037 Uiso 1 1 calc R
H29C H 0.2191 0.5035 0.2787 0.037 Uiso 1 1 calc R
C31 C 0.0000 0.26314(12) 0.2500 0.0240(3) Uani 1 2 d S

loop_
_atom_site_aniso_label
_atom_site_aniso_U_11
_atom_site_aniso_U_22
_atom_site_aniso_U_33
_atom_site_aniso_U_23
_atom_site_aniso_U_13
_atom_site_aniso_U_12
O11 0.0164(3) 0.0136(3) 0.0249(4) 0.0019(3) 0.0114(3) -0.0006(2)
O12 0.0262(4) 0.0178(3) 0.0299(4) 0.0027(3) 0.0137(3) -0.0063(3)
O21 0.0198(3) 0.0181(3) 0.0236(3) 0.0045(3) 0.0162(3) 0.0050(3)
O22 0.0291(4) 0.0401(5) 0.0311(4) -0.0092(4) 0.0235(4) -0.0019(3)
N1 0.0171(5) 0.0139(5) 0.0201(5) 0.000 0.0117(5) 0.000
N11 0.0162(4) 0.0161(4) 0.0187(4) 0.0004(3) 0.0087(3) -0.0026(3)
N21 0.0185(4) 0.0237(4) 0.0206(4) -0.0049(3) 0.0133(3) -0.0025(3)
N31 0.0426(9) 0.0180(6) 0.0765(12) 0.000 0.0441(9) 0.000
C1 0.0179(4) 0.0147(4) 0.0186(4) 0.0001(3) 0.0122(4) -0.0011(3)
C2 0.0194(4) 0.0141(4) 0.0217(4) 0.0015(3) 0.0149(4) 0.0019(3)
C3 0.0229(6) 0.0128(6) 0.0254(7) 0.000 0.0182(6) 0.000
C11 0.0167(4) 0.0170(4) 0.0173(4) -0.0023(3) 0.0093(4) -0.0030(3)
C12 0.0162(4) 0.0182(4) 0.0162(4) 0.0000(3) 0.0080(4) -0.0017(3)
C13 0.0173(4) 0.0124(4) 0.0191(4) 0.0000(3) 0.0108(4) -0.0013(3)
C14 0.0176(4) 0.0161(4) 0.0169(4) -0.0019(3) 0.0088(4) -0.0018(3)
C15 0.0148(4) 0.0171(4) 0.0171(4) -0.0001(3) 0.0076(4) -0.0009(3)
C16 0.0169(4) 0.0245(5) 0.0215(5) -0.0034(4) 0.0082(4) -0.0057(4)
C17 0.0248(5) 0.0231(5) 0.0283(5) -0.0071(4) 0.0168(4) -0.0026(4)
C18 0.0244(5) 0.0278(5) 0.0190(5) 0.0026(4) 0.0117(4) -0.0003(4)
C19 0.0163(4) 0.0219(5) 0.0252(5) 0.0007(4) 0.0085(4) 0.0024(4)
C21 0.0181(4) 0.0295(5) 0.0184(4) -0.0019(4) 0.0105(4) -0.0006(4)
C22 0.0158(4) 0.0306(5) 0.0205(5) -0.0020(4) 0.0103(4) 0.0000(4)
C23 0.0185(4) 0.0176(4) 0.0205(4) 0.0009(3) 0.0143(4) 0.0014(3)
C24 0.0156(4) 0.0197(4) 0.0184(4) -0.0002(3) 0.0103(4) 0.0006(3)
C25 0.0149(4) 0.0198(4) 0.0199(4) -0.0038(3) 0.0102(4) -0.0023(3)
C26 0.0253(6) 0.0507(8) 0.0218(5) -0.0124(5) 0.0113(5) -0.0072(5)
C27 0.0371(6) 0.0380(7) 0.0287(6) 0.0092(5) 0.0206(5) 0.0070(5)
C28 0.0185(5) 0.0273(5) 0.0327(6) 0.0001(4) 0.0153(4) 0.0036(4)
C29 0.0217(5) 0.0242(5) 0.0301(5) -0.0064(4) 0.0159(4) -0.0080(4)
C31 0.0250(7) 0.0158(6) 0.0416(9) 0.000 0.0251(7) 0.000

loop_
_atom_type_symbol
_atom_type_description
_atom_type_scat_dispersion_real
_atom_type_scat_dispersion_imag
_atom_type_scat_source
C C 0.0033 0.0016 'International Tables Vol C Tables 4.2.6.8 and 6.1.1.4'
H H 0.0000 0.0000 'International Tables Vol C Tables 4.2.6.8 and 6.1.1.4'
N N 0.0061 0.0033 'International Tables Vol C Tables 4.2.6.8 and 6.1.1.4'
O O 0.0106 0.0060 'International Tables Vol C Tables 4.2.6.8 and 6.1.1.4'

loop_
_geom_angle_atom_site_label_1
_geom_angle_atom_site_label_2
_geom_angle_atom_site_label_3
_geom_angle
_geom_angle_site_symmetry_1
_geom_angle_site_symmetry_3
C1 O11 C13 118.34(7) . .
C2 O21 C23 114.82(7) . .
C1 N1 C1 119.35(12) . 2
O12 N11 C11 116.01(8) . .
O12 N11 C15 115.31(8) . .
C11 N11 C15 123.88(7) . .
O22 N21 C21 115.96(8) . .
O22 N21 C25 116.75(8) . .
C21 N21 C25 123.95(8) . .
N1 C1 O11 120.67(9) . .
N1 C1 C2 123.08(9) . .
O11 C1 C2 116.23(8) . .
O21 C2 C3 120.12(9) . .
O21 C2 C1 123.16(9) . .
C3 C2 C1 116.66(9) . .
C2 C3 C2 121.17(12) 2 .
C2 C3 C31 119.42(6) 2 .
C2 C3 C31 119.41(6) . .
N11 C11 C16 107.96(8) . .
N11 C11 C12 109.32(7) . .
C16 C11 C12 108.76(8) . .
N11 C11 C17 109.50(8) . .
C16 C11 C17 109.39(8) . .
C12 C11 C17 111.82(8) . .
C13 C12 C11 111.57(8) . .
O11 C13 C12 106.14(7) . .
O11 C13 C14 109.79(7) . .
C12 C13 C14 108.92(8) . .
C13 C14 C15 112.91(8) . .
N11 C15 C18 107.90(8) . .
N11 C15 C14 109.78(7) . .
C18 C15 C14 109.10(8) . .
N11 C15 C19 108.96(8) . .
C18 C15 C19 109.26(8) . .
C14 C15 C19 111.76(8) . .
N21 C21 C26 107.22(9) . .
N21 C21 C22 109.64(8) . .
C26 C21 C22 107.77(9) . .
N21 C21 C27 109.79(9) . .
C26 C21 C27 109.67(10) . .
C22 C21 C27 112.59(9) . .
C23 C22 C21 112.90(8) . .
O21 C23 C22 110.62(8) . .
O21 C23 C24 106.31(7) . .
C22 C23 C24 108.86(8) . .
C23 C24 C25 112.08(8) . .
N21 C25 C28 106.99(8) . .
N21 C25 C29 109.25(8) . .
C28 C25 C29 109.91(8) . .
N21 C25 C24 109.65(8) . .
C28 C25 C24 109.02(8) . .
C29 C25 C24 111.90(8) . .
N31 C31 C3 180.0 . .

loop_
_geom_bond_atom_site_label_1
_geom_bond_atom_site_label_2
_geom_bond_distance
_geom_bond_site_symmetry_2
O11 C1 1.3540(11) .
O11 C13 1.4525(11) .
O12 N11 1.2884(11) .
O21 C2 1.3677(11) .
O21 C23 1.4580(11) .
O22 N21 1.2862(11) .
N1 C1 1.3322(11) .
N1 C1 1.3322(11) 2
N11 C11 1.4995(13) .
N11 C15 1.5001(12) .
N21 C21 1.4891(13) .
N21 C25 1.4936(13) .
N31 C31 1.146(2) .
C1 C2 1.3998(13) .
C2 C3 1.3973(11) .
C3 C2 1.3973(11) 2
C3 C31 1.4412(19) .
C11 C16 1.5286(13) .
C11 C12 1.5324(13) .
C11 C17 1.5389(14) .
C12 C13 1.5122(13) .
C13 C14 1.5165(13) .
C14 C15 1.5329(13) .
C15 C18 1.5303(14) .
C15 C19 1.5334(14) .
C21 C26 1.5291(15) .
C21 C22 1.5343(14) .
C21 C27 1.5346(17) .
C22 C23 1.5098(14) .
C23 C24 1.5130(13) .
C24 C25 1.5356(13) .
C25 C28 1.5323(14) .
C25 C29 1.5348(14) .
